data_7001109
loop_
_publ_author_name
'Sahoo, Subash Chandra'
'Ray, Manabendra'

_publ_section_title
;
 Formation of a narrow chiral cavity in bis-copper(ii) complexes of
 ferrocenylmethyl-l-tyrosine and its interaction with achiral guests
;
_journal_issue 17
_journal_name_full 'Dalton Transactions'
_journal_page_first 3230
_journal_page_last 3236
_journal_paper_doi 10.1039/b819915a
_journal_year 2009
_chemical_absolute_configuration syn
_chemical_compound_source synthesized
_chemical_formula_moiety 'C50 H48 Cu Fe2 N4 O6, H2 O'
_chemical_formula_sum 'C50 H50 Cu Fe2 N4 O7'
_chemical_formula_weight 994.189
_space_group_IT_number 4
_symmetry_cell_setting monoclinic
_symmetry_Int_Tables_number 4
_symmetry_space_group_name_Hall 'P 2yb'
_symmetry_space_group_name_H-M 'P 1 21 1'
_atom_sites_solution_hydrogens geom
_atom_sites_solution_primary direct
_atom_sites_solution_secondary difmap
_audit_creation_method SHELXL-97
_cell_angle_alpha 90.00
_cell_angle_beta 98.306(2)
_cell_angle_gamma 90.00
_cell_formula_units_Z 2
_cell_length_a 12.3132(4)
_cell_length_b 10.4178(3)
_cell_length_c 17.2315(5)
_cell_measurement_reflns_used 5518
_cell_measurement_temperature 296(2)
_cell_measurement_theta_max 20.07
_cell_measurement_theta_min 2.71
_cell_volume 2187.21(11)
_computing_cell_refinement 'Bruker SMART'
_computing_data_collection 'Bruker SMART'
_computing_data_reduction 'Bruker SAINT'
_computing_molecular_graphics 'Bruker SHELXTL'
_computing_publication_material 'Bruker SHELXTL'
_computing_structure_refinement 'SHELXL-97 (Sheldrick, 1997)'
_computing_structure_solution 'SHELXS-97 (Sheldrick, 1990)'
_diffrn_ambient_temperature 296(2)
_diffrn_measured_fraction_theta_full 0.992
_diffrn_measured_fraction_theta_max 0.992
_diffrn_measurement_device_type 'CCD area detector'
_diffrn_measurement_method 'phi and omega '
_diffrn_radiation_monochromator graphite
_diffrn_radiation_type MoK\a
_diffrn_radiation_wavelength 0.71073
_diffrn_reflns_av_R_equivalents 0.0378
_diffrn_reflns_av_sigmaI/netI 0.0851
_diffrn_reflns_limit_h_max 16
_diffrn_reflns_limit_h_min -15
_diffrn_reflns_limit_k_max 13
_diffrn_reflns_limit_k_min -13
_diffrn_reflns_limit_l_max 22
_diffrn_reflns_limit_l_min -22
_diffrn_reflns_number 25354
_diffrn_reflns_theta_full 28.31
_diffrn_reflns_theta_max 28.31
_diffrn_reflns_theta_min 1.19
_diffrn_source 'fine-focus sealed tube'
_exptl_absorpt_coefficient_mu 1.195
_exptl_absorpt_correction_type none
_exptl_crystal_colour green
_exptl_crystal_density_diffrn 1.507
_exptl_crystal_density_method 'not measured'
_exptl_crystal_description rod
_exptl_crystal_F_000 1026
_exptl_crystal_recrystallization_method 'methanol, slow evaporation'
_exptl_crystal_size_max 0.2
_exptl_crystal_size_mid 0.1
_exptl_crystal_size_min 0.1
_refine_diff_density_max 0.439
_refine_diff_density_min -0.476
_refine_diff_density_rms 0.063
_refine_ls_abs_structure_details 'Flack H D (1983), Acta Cryst. A39, 876-881'
_refine_ls_abs_structure_Flack -0.016(7)
_refine_ls_extinction_method none
_refine_ls_goodness_of_fit_ref 1.069
_refine_ls_hydrogen_treatment mixed
_refine_ls_matrix_type full
_refine_ls_number_parameters 587
_refine_ls_number_reflns 9323
_refine_ls_number_restraints 1
_refine_ls_restrained_S_all 1.069
_refine_ls_R_factor_all 0.0759
_refine_ls_R_factor_gt 0.0370
_refine_ls_shift/su_max 0.016
_refine_ls_shift/su_mean 0.000
_refine_ls_structure_factor_coef Fsqd
_refine_ls_weighting_details 'calc w=1/[\s^2^(Fo^2^)+(0.0000P)^2^+0.0000P] where P=(Fo^2^+2Fc^2^)/3'
_refine_ls_weighting_scheme calc
_refine_ls_wR_factor_gt 0.0485
_refine_ls_wR_factor_ref 0.0526
_reflns_number_gt 5756
_reflns_number_total 9323
_reflns_threshold_expression >2sigma(I)
_cod_data_source_file b819915a.txt
_cod_data_source_block 4_[Cu(S-fTyr)2(4,4'bpy)]H2O
_cod_original_sg_symbol_H-M 'P 21'
_cod_database_code 7001109

loop_
_symmetry_equiv_pos_as_xyz
'x, y, z'
'-x, y+1/2, -z'

loop_
_atom_site_label
_atom_site_type_symbol
_atom_site_fract_x
_atom_site_fract_y
_atom_site_fract_z
_atom_site_U_iso_or_equiv
_atom_site_adp_type
_atom_site_occupancy
_atom_site_symmetry_multiplicity
_atom_site_calc_flag
_atom_site_refinement_flags
_atom_site_disorder_assembly
_atom_site_disorder_group
Cu1 Cu 0.76530(3) 0.47554(3) 0.17634(2) 0.03429(11) Uani 1 1 d . . .
Fe2 Fe 0.86576(4) 0.25461(4) 0.45007(2) 0.03536(13) Uani 1 1 d . . .
Fe1 Fe 0.52734(4) 0.79321(4) 0.38633(3) 0.04306(14) Uani 1 1 d . . .
C2 C 0.5944(4) 0.9702(5) 0.3874(2) 0.0733(12) Uani 1 1 d . . .
H2 H 0.5824 1.0334 0.3449 0.088 Uiso 1 1 calc R . .
C4 C 0.5781(3) 0.8575(4) 0.4974(2) 0.0639(12) Uani 1 1 d . . .
H4 H 0.5509 0.8266 0.5447 0.077 Uiso 1 1 calc R . .
C3 C 0.5326(3) 0.9584(4) 0.4498(2) 0.0673(11) Uani 1 1 d . . .
H3 H 0.4696 1.0113 0.4584 0.081 Uiso 1 1 calc R . .
C1 C 0.6772(4) 0.8759(5) 0.3975(3) 0.0785(15) Uani 1 1 d . . .
H1 H 0.7329 0.8618 0.3631 0.094 Uiso 1 1 calc R . .
C5 C 0.6668(4) 0.8064(4) 0.4661(3) 0.0742(12) Uani 1 1 d . . .
H5 H 0.7132 0.7347 0.4878 0.089 Uiso 1 1 calc R . .
C8 C 0.4926(3) 0.6049(3) 0.36653(19) 0.0409(9) Uani 1 1 d . . .
H8 H 0.5292 0.5329 0.3962 0.049 Uiso 1 1 calc R . .
C7 C 0.5264(3) 0.6627(3) 0.29965(17) 0.0313(8) Uani 1 1 d . . .
C6 C 0.4514(3) 0.7611(3) 0.27544(17) 0.0438(9) Uani 1 1 d . . .
H6 H 0.4535 0.8179 0.2303 0.053 Uiso 1 1 calc R . .
C9 C 0.3980(3) 0.6675(4) 0.3833(2) 0.0543(10) Uani 1 1 d . . .
H9 H 0.3577 0.6479 0.4269 0.065 Uiso 1 1 calc R . .
C10 C 0.3725(3) 0.7648(4) 0.3275(2) 0.0552(10) Uani 1 1 d . . .
H10 H 0.3109 0.8250 0.3251 0.066 Uiso 1 1 calc R . .
C13 C 0.9294(3) 0.0751(3) 0.4554(2) 0.0569(11) Uani 1 1 d . . .
H13 H 0.9200 0.0122 0.4127 0.068 Uiso 1 1 calc R . .
C12 C 1.0136(3) 0.1646(4) 0.4691(2) 0.0556(11) Uani 1 1 d . . .
H12 H 1.0742 0.1754 0.4385 0.067 Uiso 1 1 calc R . .
C15 C 0.9012(3) 0.1876(4) 0.56269(19) 0.0521(10) Uani 1 1 d . . .
H15 H 0.8691 0.2180 0.6082 0.063 Uiso 1 1 calc R . .
C11 C 0.9965(3) 0.2360(3) 0.5364(2) 0.0596(12) Uani 1 1 d . . .
H11 H 1.0429 0.3059 0.5606 0.072 Uiso 1 1 calc R . .
C14 C 0.8613(3) 0.0886(3) 0.5122(2) 0.0511(10) Uani 1 1 d . . .
H14 H 0.7955 0.0373 0.5160 0.061 Uiso 1 1 calc R . .
C19 C 0.7766(3) 0.4199(3) 0.4466(2) 0.0536(11) Uani 1 1 d . . .
H19 H 0.7654 0.4728 0.4917 0.064 Uiso 1 1 calc R . .
C17 C 0.8510(2) 0.3354(3) 0.34118(17) 0.0313(8) Uani 1 1 d . . .
C16 C 0.7547(2) 0.2649(3) 0.35073(17) 0.0423(9) Uani 1 1 d . . .
H16 H 0.7248 0.1919 0.3186 0.051 Uiso 1 1 calc R . .
C18 C 0.8642(3) 0.4326(3) 0.40074(17) 0.0422(9) Uani 1 1 d . . .
H18 H 0.9238 0.4957 0.4093 0.051 Uiso 1 1 calc R . .
C20 C 0.7098(3) 0.3180(4) 0.4153(2) 0.0519(11) Uani 1 1 d . . .
H20 H 0.6439 0.2872 0.4353 0.062 Uiso 1 1 calc R . .
C22 C 0.9221(2) 0.3057(3) 0.27947(16) 0.0375(8) Uani 1 1 d . . .
H22A H 0.9971 0.2939 0.3045 0.045 Uiso 1 1 calc R . .
H22B H 0.8977 0.2258 0.2538 0.045 Uiso 1 1 calc R . .
C21 C 0.6282(2) 0.6287(3) 0.26594(17) 0.0390(8) Uani 1 1 d . . .
H21A H 0.6576 0.7066 0.2463 0.047 Uiso 1 1 calc R . .
H21B H 0.6822 0.5966 0.3080 0.047 Uiso 1 1 calc R . .
C23 C 0.6048(3) 0.2959(3) 0.19034(16) 0.0324(8) Uani 1 1 d . . .
C24 C 0.5492(2) 0.4168(3) 0.21613(16) 0.0282(7) Uani 1 1 d . . .
H24 H 0.5518 0.4104 0.2731 0.034 Uiso 1 1 calc R . .
C25 C 0.4271(2) 0.4257(3) 0.18134(16) 0.0339(8) Uani 1 1 d . . .
H25A H 0.3896 0.3496 0.1962 0.041 Uiso 1 1 calc R . .
H25B H 0.3950 0.4994 0.2038 0.041 Uiso 1 1 calc R . .
C28 C 0.3875(2) 0.3416(3) -0.03635(19) 0.0406(9) Uani 1 1 d . . .
H28 H 0.3825 0.2682 -0.0674 0.049 Uiso 1 1 calc R . .
C26 C 0.4080(2) 0.4379(3) 0.09239(17) 0.0303(8) Uani 1 1 d . . .
C27 C 0.3998(2) 0.3307(3) 0.04486(19) 0.0396(9) Uani 1 1 d . . .
H27 H 0.4026 0.2496 0.0676 0.048 Uiso 1 1 calc R . .
C29 C 0.3993(2) 0.5575(3) 0.05608(19) 0.0375(8) Uani 1 1 d . . .
H29 H 0.4016 0.6311 0.0869 0.045 Uiso 1 1 calc R . .
C30 C 0.3873(2) 0.5697(3) -0.02399(19) 0.0397(9) Uani 1 1 d . . .
H30 H 0.3824 0.6510 -0.0466 0.048 Uiso 1 1 calc R . .
C32 C 0.6666(3) 0.4696(3) -0.08508(18) 0.0445(8) Uani 1 1 d . . .
H32 H 0.6068 0.4376 -0.1187 0.053 Uiso 1 1 calc R . .
C33 C 0.8319(3) 0.5673(3) 0.01915(19) 0.0498(10) Uani 1 1 d . . .
H33 H 0.8875 0.6047 0.0542 0.060 Uiso 1 1 calc R . .
C31 C 0.6722(3) 0.4584(3) -0.00425(19) 0.0408(8) Uani 1 1 d . . .
H31 H 0.6154 0.4148 0.0146 0.049 Uiso 1 1 calc R . .
C35 C 0.7532(3) 0.5304(3) -0.11447(18) 0.0362(8) Uani 1 1 d . . .
C34 C 0.8368(3) 0.5798(3) -0.0613(2) 0.0462(9) Uani 1 1 d . . .
H34 H 0.8960 0.6209 -0.0785 0.055 Uiso 1 1 calc R . .
C38 C 0.8526(3) 0.5126(4) -0.2313(2) 0.0573(11) Uani 1 1 d . . .
H38 H 0.9130 0.4784 -0.1993 0.069 Uiso 1 1 calc R . .
C37 C 0.6733(3) 0.5965(3) -0.2503(2) 0.0459(9) Uani 1 1 d . . .
H37 H 0.6073 0.6167 -0.2328 0.055 Uiso 1 1 calc R . .
C36 C 0.7595(3) 0.5452(3) -0.19944(18) 0.0394(8) Uani 1 1 d . . .
C39 C 0.8566(3) 0.5299(4) -0.3089(2) 0.0683(13) Uani 1 1 d . . .
H39 H 0.9190 0.5025 -0.3288 0.082 Uiso 1 1 calc R . .
C40 C 0.6866(3) 0.6170(4) -0.3271(2) 0.0595(11) Uani 1 1 d . . .
H40 H 0.6294 0.6566 -0.3595 0.071 Uiso 1 1 calc R . .
C41 C 0.9317(3) 0.6481(3) 0.22811(18) 0.0357(8) Uani 1 1 d . . .
C42 C 0.9913(2) 0.5204(3) 0.24622(17) 0.0371(9) Uani 1 1 d . . .
H42 H 1.0043 0.5139 0.3035 0.045 Uiso 1 1 calc R . .
C46 C 1.1065(2) 0.4807(4) -0.0007(2) 0.0528(9) Uani 1 1 d . . .
H46 H 1.1055 0.4152 -0.0374 0.063 Uiso 1 1 calc R . .
C45 C 1.1115(3) 0.7023(3) 0.0317(2) 0.0512(10) Uani 1 1 d . . .
H45 H 1.1136 0.7878 0.0166 0.061 Uiso 1 1 calc R . .
C47 C 1.1070(3) 0.6067(4) -0.0242(2) 0.0477(10) Uani 1 1 d . . .
C44 C 1.1129(3) 0.6720(3) 0.1101(2) 0.0500(10) Uani 1 1 d . . .
H44 H 1.1172 0.7379 0.1469 0.060 Uiso 1 1 calc R . .
C43 C 1.1080(2) 0.5471(3) 0.13511(19) 0.0424(9) Uani 1 1 d . . .
C48 C 0.3825(2) 0.4625(3) -0.07091(17) 0.0337(7) Uani 1 1 d . . .
C49 C 1.1057(2) 0.5163(3) 0.22008(18) 0.0479(9) Uani 1 1 d . . .
H49A H 1.1530 0.5767 0.2518 0.058 Uiso 1 1 calc R . .
H49B H 1.1363 0.4313 0.2307 0.058 Uiso 1 1 calc R . .
N1 N 0.6146(2) 0.5317(2) 0.20150(16) 0.0325(7) Uani 1 1 d . . .
N1A N 0.9193(2) 0.4097(3) 0.21873(16) 0.0336(7) Uani 1 1 d . . .
N2 N 0.7521(2) 0.5050(2) 0.04830(13) 0.0350(7) Uani 1 1 d . . .
N3 N 0.7755(3) 0.5844(3) -0.35875(18) 0.0654(10) Uani 1 1 d . . .
O1 O 0.69617(16) 0.30842(18) 0.16480(11) 0.0339(5) Uani 1 1 d . . .
O2 O 0.55780(16) 0.1913(2) 0.19643(11) 0.0378(6) Uani 1 1 d . . .
O1A O 0.83189(18) 0.64149(18) 0.19538(12) 0.0406(6) Uani 1 1 d . . .
O2A O 0.98121(17) 0.7479(2) 0.24766(12) 0.0511(6) Uani 1 1 d . . .
O3 O 0.37211(18) 0.4677(2) -0.15115(11) 0.0446(6) Uani 1 1 d . . .
H8A H 0.3907 0.5390 -0.1647 0.067 Uiso 1 1 calc R . .
O3A O 1.0997(2) 0.6434(2) -0.10112(13) 0.0605(7) Uani 1 1 d . . .
H10P H 1.1100 0.5809 -0.1281 0.091 Uiso 1 1 calc R . .
C50 C 1.1074(2) 0.4510(3) 0.0786(2) 0.0494(10) Uani 1 1 d . . .
H50 H 1.1076 0.3654 0.0939 0.059 Uiso 1 1 calc R . .
O4 O 0.14113(17) 0.4650(2) 0.79147(12) 0.0618(6) Uani 1 1 d . . .
H4A H 0.587(2) 0.564(2) 0.1650(13) 0.000(8) Uiso 1 1 d . . .
H5A H 0.938(2) 0.376(3) 0.1810(16) 0.041(11) Uiso 1 1 d . . .

loop_
_atom_site_aniso_label
_atom_site_aniso_U_11
_atom_site_aniso_U_22
_atom_site_aniso_U_33
_atom_site_aniso_U_23
_atom_site_aniso_U_13
_atom_site_aniso_U_12
Cu1 0.0329(2) 0.0334(2) 0.0366(2) -0.0027(2) 0.00533(18) -0.0038(2)
Fe2 0.0405(3) 0.0345(3) 0.0299(3) 0.0056(2) 0.0014(2) 0.0029(2)
Fe1 0.0498(3) 0.0391(3) 0.0421(3) -0.0085(2) 0.0130(3) -0.0005(3)
C2 0.112(4) 0.054(3) 0.054(3) -0.014(3) 0.013(3) -0.037(3)
C4 0.083(3) 0.062(3) 0.044(3) -0.008(2) 0.000(2) 0.011(2)
C3 0.093(3) 0.054(3) 0.051(2) -0.019(2) -0.002(2) 0.011(3)
C1 0.053(3) 0.101(4) 0.086(4) -0.055(3) 0.021(3) -0.037(3)
C5 0.067(3) 0.071(3) 0.077(3) -0.033(3) -0.014(3) 0.006(3)
C8 0.043(2) 0.038(2) 0.043(2) 0.0013(17) 0.0124(19) 0.0006(18)
C7 0.038(2) 0.0275(19) 0.0304(19) -0.0019(15) 0.0102(17) 0.0007(16)
C6 0.054(2) 0.034(2) 0.043(2) 0.0036(17) 0.0061(18) 0.0033(19)
C9 0.048(3) 0.059(3) 0.062(3) -0.005(2) 0.030(2) -0.004(2)
C10 0.040(2) 0.050(3) 0.075(3) -0.017(2) 0.007(2) 0.010(2)
C13 0.077(3) 0.036(2) 0.055(3) 0.0007(19) -0.004(2) 0.017(2)
C12 0.040(3) 0.066(3) 0.063(3) 0.024(2) 0.017(2) 0.017(2)
C15 0.060(3) 0.069(3) 0.027(2) 0.0069(19) 0.004(2) 0.020(2)
C11 0.060(3) 0.044(3) 0.063(3) 0.007(2) -0.033(2) -0.011(2)
C14 0.050(3) 0.047(3) 0.053(3) 0.021(2) -0.003(2) -0.005(2)
C19 0.069(3) 0.055(3) 0.041(2) 0.0094(19) 0.018(2) 0.025(2)
C17 0.037(2) 0.0246(18) 0.0303(19) 0.0051(14) -0.0006(17) 0.0000(15)
C16 0.043(2) 0.052(2) 0.0277(18) 0.0161(18) -0.0076(17) -0.0028(19)
C18 0.057(2) 0.035(2) 0.035(2) 0.0033(16) 0.0055(19) 0.0060(17)
C20 0.034(2) 0.075(3) 0.046(2) 0.030(2) 0.006(2) 0.007(2)
C22 0.048(2) 0.0328(19) 0.0311(18) -0.0018(15) 0.0036(16) 0.0034(17)
C21 0.045(2) 0.040(2) 0.033(2) -0.0086(16) 0.0078(18) -0.0056(16)
C23 0.035(2) 0.037(2) 0.0229(18) 0.0001(16) -0.0041(16) -0.0012(19)
C24 0.034(2) 0.0256(18) 0.0257(18) 0.0018(13) 0.0079(16) -0.0054(15)
C25 0.027(2) 0.0332(19) 0.042(2) 0.0016(15) 0.0088(17) 0.0002(15)
C28 0.047(2) 0.031(2) 0.041(2) -0.0072(16) -0.0010(19) -0.0060(16)
C26 0.0233(19) 0.033(2) 0.034(2) 0.0011(15) -0.0005(15) -0.0037(14)
C27 0.040(2) 0.025(2) 0.051(2) 0.0069(16) -0.0010(18) -0.0044(16)
C29 0.040(2) 0.025(2) 0.046(2) -0.0073(16) 0.0036(18) 0.0029(15)
C30 0.045(2) 0.0261(19) 0.048(2) 0.0051(17) 0.0052(19) 0.0014(16)
C32 0.044(2) 0.052(2) 0.036(2) -0.0056(19) 0.0022(17) -0.002(2)
C33 0.049(3) 0.053(2) 0.044(2) 0.0000(19) -0.004(2) -0.0099(19)
C31 0.040(2) 0.045(2) 0.040(2) -0.0017(18) 0.0149(17) -0.0101(18)
C35 0.038(2) 0.037(2) 0.033(2) 0.0047(16) 0.0049(18) 0.0045(16)
C34 0.044(2) 0.054(2) 0.041(2) 0.0119(19) 0.008(2) -0.0095(19)
C38 0.042(3) 0.084(3) 0.048(2) 0.016(2) 0.014(2) 0.011(2)
C37 0.044(3) 0.051(2) 0.043(2) -0.0013(18) 0.009(2) 0.0090(19)
C36 0.044(2) 0.041(2) 0.034(2) 0.0033(16) 0.0087(19) 0.0024(17)
C39 0.068(3) 0.089(4) 0.053(3) 0.011(2) 0.026(3) 0.004(3)
C40 0.064(3) 0.070(3) 0.042(3) 0.010(2) 0.001(2) 0.004(2)
C41 0.039(3) 0.043(2) 0.027(2) -0.0059(17) 0.0124(18) -0.0076(19)
C42 0.034(2) 0.046(2) 0.0302(19) 0.0042(15) 0.0018(17) -0.0072(18)
C46 0.055(2) 0.048(2) 0.059(3) -0.009(2) 0.020(2) 0.002(2)
C45 0.056(3) 0.040(2) 0.062(3) 0.004(2) 0.022(2) -0.0093(19)
C47 0.043(2) 0.049(3) 0.056(3) 0.003(2) 0.022(2) -0.0033(19)
C44 0.054(3) 0.043(2) 0.056(3) -0.0042(19) 0.018(2) -0.0117(19)
C43 0.029(2) 0.046(2) 0.054(2) 0.0027(19) 0.0119(18) -0.0018(17)
C48 0.0296(19) 0.036(2) 0.0336(19) -0.0022(17) -0.0015(15) -0.0062(16)
C49 0.038(2) 0.057(3) 0.050(2) 0.0087(17) 0.0082(18) -0.0042(18)
N1 0.042(2) 0.0318(17) 0.0225(17) 0.0018(13) 0.0021(15) -0.0017(14)
N1A 0.037(2) 0.0397(19) 0.0253(17) -0.0004(14) 0.0074(15) -0.0036(14)
N2 0.0309(17) 0.0376(18) 0.0373(17) 0.0031(13) 0.0074(14) -0.0092(13)
N3 0.081(3) 0.076(3) 0.044(2) 0.0065(18) 0.024(2) 0.004(2)
O1 0.0316(13) 0.0310(13) 0.0400(13) -0.0029(10) 0.0087(11) -0.0054(11)
O2 0.0384(15) 0.0287(13) 0.0464(14) 0.0003(11) 0.0063(11) -0.0056(11)
O1A 0.0341(15) 0.0320(14) 0.0547(16) -0.0021(11) 0.0030(13) -0.0053(12)
O2A 0.0507(16) 0.0432(15) 0.0581(15) -0.0107(13) 0.0038(12) -0.0200(13)
O3 0.0581(16) 0.0375(14) 0.0362(13) 0.0013(12) -0.0001(11) -0.0064(13)
O3A 0.0748(19) 0.0590(17) 0.0525(17) 0.0022(13) 0.0252(15) -0.0061(15)
C50 0.047(2) 0.034(2) 0.070(3) 0.006(2) 0.021(2) 0.0025(17)
O4 0.0608(16) 0.0587(16) 0.0647(15) -0.0027(14) 0.0051(12) 0.0069(15)

loop_
_atom_type_symbol
_atom_type_description
_atom_type_scat_dispersion_real
_atom_type_scat_dispersion_imag
_atom_type_scat_source
C C 0.0033 0.0016 'International Tables Vol C Tables 4.2.6.8 and 6.1.1.4'
H H 0.0000 0.0000 'International Tables Vol C Tables 4.2.6.8 and 6.1.1.4'
N N 0.0061 0.0033 'International Tables Vol C Tables 4.2.6.8 and 6.1.1.4'
O O 0.0106 0.0060 'International Tables Vol C Tables 4.2.6.8 and 6.1.1.4'
Fe Fe 0.3463 0.8444 'International Tables Vol C Tables 4.2.6.8 and 6.1.1.4'
Cu Cu 0.3201 1.2651 'International Tables Vol C Tables 4.2.6.8 and 6.1.1.4'

loop_
_geom_angle_atom_site_label_1
_geom_angle_atom_site_label_2
_geom_angle_atom_site_label_3
_geom_angle
_geom_angle_site_symmetry_1
_geom_angle_site_symmetry_3
_geom_angle_publ_flag
O1A Cu1 O1 175.93(9) . . ?
O1A Cu1 N1A 83.70(10) . . ?
O1 Cu1 N1A 96.09(10) . . ?
O1A Cu1 N1 94.82(10) . . ?
O1 Cu1 N1 83.13(9) . . ?
N1A Cu1 N1 147.03(11) . . ?
O1A Cu1 N2 90.78(9) . . ?
O1 Cu1 N2 93.12(9) . . ?
N1A Cu1 N2 109.46(10) . . ?
N1 Cu1 N2 103.49(10) . . ?
C13 Fe2 C12 40.05(14) . . ?
C13 Fe2 C16 107.22(15) . . ?
C12 Fe2 C16 129.65(16) . . ?
C13 Fe2 C11 67.60(15) . . ?
C12 Fe2 C11 40.81(13) . . ?
C16 Fe2 C11 169.75(17) . . ?
C13 Fe2 C19 170.03(18) . . ?
C12 Fe2 C19 149.41(17) . . ?
C16 Fe2 C19 68.69(14) . . ?
C11 Fe2 C19 117.87(16) . . ?
C13 Fe2 C20 130.93(18) . . ?
C12 Fe2 C20 168.98(18) . . ?
C16 Fe2 C20 40.94(12) . . ?
C11 Fe2 C20 149.04(18) . . ?
C19 Fe2 C20 40.24(13) . . ?
C13 Fe2 C18 147.06(15) . . ?
C12 Fe2 C18 116.16(15) . . ?
C16 Fe2 C18 68.68(13) . . ?
C11 Fe2 C18 110.47(14) . . ?
C19 Fe2 C18 41.15(12) . . ?
C20 Fe2 C18 68.34(14) . . ?
C13 Fe2 C14 39.86(13) . . ?
C12 Fe2 C14 67.39(14) . . ?
C16 Fe2 C14 114.90(14) . . ?
C11 Fe2 C14 67.31(14) . . ?
C19 Fe2 C14 132.57(15) . . ?
C20 Fe2 C14 109.49(15) . . ?
C18 Fe2 C14 172.32(15) . . ?
C13 Fe2 C17 113.92(14) . . ?
C12 Fe2 C17 107.30(13) . . ?
C16 Fe2 C17 40.94(10) . . ?
C11 Fe2 C17 131.80(15) . . ?
C19 Fe2 C17 69.42(12) . . ?
C20 Fe2 C17 68.95(12) . . ?
C18 Fe2 C17 41.16(10) . . ?
C14 Fe2 C17 145.83(14) . . ?
C13 Fe2 C15 67.31(14) . . ?
C12 Fe2 C15 68.09(14) . . ?
C16 Fe2 C15 147.20(15) . . ?
C11 Fe2 C15 40.39(12) . . ?
C19 Fe2 C15 110.83(14) . . ?
C20 Fe2 C15 116.86(14) . . ?
C18 Fe2 C15 133.83(15) . . ?
C14 Fe2 C15 39.82(13) . . ?
C17 Fe2 C15 171.82(15) . . ?
C7 Fe1 C2 125.48(15) . . ?
C7 Fe1 C1 105.38(15) . . ?
C2 Fe1 C1 40.81(15) . . ?
C7 Fe1 C8 40.96(11) . . ?
C2 Fe1 C8 164.10(18) . . ?
C1 Fe1 C8 126.63(18) . . ?
C7 Fe1 C6 40.52(11) . . ?
C2 Fe1 C6 106.92(14) . . ?
C1 Fe1 C6 116.73(17) . . ?
C8 Fe1 C6 67.96(13) . . ?
C7 Fe1 C3 164.49(15) . . ?
C2 Fe1 C3 40.69(13) . . ?
C1 Fe1 C3 68.33(16) . . ?
C8 Fe1 C3 153.99(15) . . ?
C6 Fe1 C3 128.29(15) . . ?
C7 Fe1 C4 152.15(15) . . ?
C2 Fe1 C4 67.79(15) . . ?
C1 Fe1 C4 67.60(16) . . ?
C8 Fe1 C4 120.32(14) . . ?
C6 Fe1 C4 167.10(15) . . ?
C3 Fe1 C4 40.19(12) . . ?
C7 Fe1 C5 117.25(15) . . ?
C2 Fe1 C5 68.29(18) . . ?
C1 Fe1 C5 40.58(15) . . ?
C8 Fe1 C5 108.35(16) . . ?
C6 Fe1 C5 150.75(17) . . ?
C3 Fe1 C5 67.87(16) . . ?
C4 Fe1 C5 39.86(13) . . ?
C7 Fe1 C10 68.34(13) . . ?
C2 Fe1 C10 119.13(18) . . ?
C1 Fe1 C10 151.8(2) . . ?
C8 Fe1 C10 67.53(14) . . ?
C6 Fe1 C10 40.62(11) . . ?
C3 Fe1 C10 110.07(15) . . ?
C4 Fe1 C10 130.49(16) . . ?
C5 Fe1 C10 167.07(18) . . ?
C7 Fe1 C9 68.31(12) . . ?
C2 Fe1 C9 153.60(19) . . ?
C1 Fe1 C9 165.3(2) . . ?
C8 Fe1 C9 40.12(12) . . ?
C6 Fe1 C9 67.75(13) . . ?
C3 Fe1 C9 121.10(15) . . ?
C4 Fe1 C9 111.38(15) . . ?
C5 Fe1 C9 129.21(18) . . ?
C10 Fe1 C9 39.90(13) . . ?
C1 C2 C3 107.8(4) . . ?
C1 C2 Fe1 69.6(3) . . ?
C3 C2 Fe1 70.2(2) . . ?
C1 C2 H2 126.1 . . ?
C3 C2 H2 126.1 . . ?
Fe1 C2 H2 126.1 . . ?
C5 C4 C3 109.3(4) . . ?
C5 C4 Fe1 70.3(2) . . ?
C3 C4 Fe1 69.8(2) . . ?
C5 C4 H4 125.3 . . ?
C3 C4 H4 125.3 . . ?
Fe1 C4 H4 125.3 . . ?
C4 C3 C2 107.3(4) . . ?
C4 C3 Fe1 70.0(2) . . ?
C2 C3 Fe1 69.1(2) . . ?
C4 C3 H3 126.3 . . ?
C2 C3 H3 126.3 . . ?
Fe1 C3 H3 126.3 . . ?
C2 C1 C5 108.0(4) . . ?
C2 C1 Fe1 69.5(2) . . ?
C5 C1 Fe1 70.6(2) . . ?
C2 C1 H1 126.0 . . ?
C5 C1 H1 126.0 . . ?
Fe1 C1 H1 126.0 . . ?
C4 C5 C1 107.5(4) . . ?
C4 C5 Fe1 69.9(2) . . ?
C1 C5 Fe1 68.9(2) . . ?
C4 C5 H5 126.3 . . ?
C1 C5 H5 126.3 . . ?
Fe1 C5 H5 126.3 . . ?
C9 C8 C7 108.7(3) . . ?
C9 C8 Fe1 71.1(2) . . ?
C7 C8 Fe1 69.20(17) . . ?
C9 C8 H8 125.7 . . ?
C7 C8 H8 125.7 . . ?
Fe1 C8 H8 125.7 . . ?
C6 C7 C8 107.2(3) . . ?
C6 C7 C21 127.5(3) . . ?
C8 C7 C21 125.2(3) . . ?
C6 C7 Fe1 70.18(17) . . ?
C8 C7 Fe1 69.84(17) . . ?
C21 C7 Fe1 122.0(2) . . ?
C7 C6 C10 108.3(3) . . ?
C7 C6 Fe1 69.30(17) . . ?
C10 C6 Fe1 70.37(18) . . ?
C7 C6 H6 125.8 . . ?
C10 C6 H6 125.8 . . ?
Fe1 C6 H6 125.8 . . ?
C10 C9 C8 107.9(3) . . ?
C10 C9 Fe1 69.7(2) . . ?
C8 C9 Fe1 68.79(18) . . ?
C10 C9 H9 126.1 . . ?
C8 C9 H9 126.1 . . ?
Fe1 C9 H9 126.1 . . ?
C9 C10 C6 108.0(3) . . ?
C9 C10 Fe1 70.4(2) . . ?
C6 C10 Fe1 69.01(18) . . ?
C9 C10 H10 126.0 . . ?
C6 C10 H10 126.0 . . ?
Fe1 C10 H10 126.0 . . ?
C14 C13 C12 109.0(3) . . ?
C14 C13 Fe2 70.7(2) . . ?
C12 C13 Fe2 70.3(2) . . ?
C14 C13 H13 125.5 . . ?
C12 C13 H13 125.5 . . ?
Fe2 C13 H13 125.5 . . ?
C13 C12 C11 107.2(3) . . ?
C13 C12 Fe2 69.7(2) . . ?
C11 C12 Fe2 69.8(2) . . ?
C13 C12 H12 126.4 . . ?
C11 C12 H12 126.4 . . ?
Fe2 C12 H12 126.4 . . ?
C14 C15 C11 107.4(3) . . ?
C14 C15 Fe2 69.71(18) . . ?
C11 C15 Fe2 69.37(19) . . ?
C14 C15 H15 126.3 . . ?
C11 C15 H15 126.3 . . ?
Fe2 C15 H15 126.3 . . ?
C15 C11 C12 107.7(3) . . ?
C15 C11 Fe2 70.24(19) . . ?
C12 C11 Fe2 69.38(19) . . ?
C15 C11 H11 126.2 . . ?
C12 C11 H11 126.2 . . ?
Fe2 C11 H11 126.2 . . ?
C13 C14 C15 108.7(3) . . ?
C13 C14 Fe2 69.48(19) . . ?
C15 C14 Fe2 70.5(2) . . ?
C13 C14 H14 125.6 . . ?
C15 C14 H14 125.6 . . ?
Fe2 C14 H14 125.6 . . ?
C20 C19 C18 107.8(3) . . ?
C20 C19 Fe2 69.9(2) . . ?
C18 C19 Fe2 69.45(17) . . ?
C20 C19 H19 126.1 . . ?
C18 C19 H19 126.1 . . ?
Fe2 C19 H19 126.1 . . ?
C16 C17 C18 107.0(3) . . ?
C16 C17 C22 123.7(3) . . ?
C18 C17 C22 129.3(3) . . ?
C16 C17 Fe2 69.27(15) . . ?
C18 C17 Fe2 69.34(16) . . ?
C22 C17 Fe2 125.6(2) . . ?
C20 C16 C17 108.3(3) . . ?
C20 C16 Fe2 69.69(18) . . ?
C17 C16 Fe2 69.79(16) . . ?
C20 C16 H16 125.9 . . ?
C17 C16 H16 125.9 . . ?
Fe2 C16 H16 125.9 . . ?
C19 C18 C17 108.2(3) . . ?
C19 C18 Fe2 69.40(17) . . ?
C17 C18 Fe2 69.50(16) . . ?
C19 C18 H18 125.9 . . ?
C17 C18 H18 125.9 . . ?
Fe2 C18 H18 125.9 . . ?
C19 C20 C16 108.8(3) . . ?
C19 C20 Fe2 69.9(2) . . ?
C16 C20 Fe2 69.37(18) . . ?
C19 C20 H20 125.6 . . ?
C16 C20 H20 125.6 . . ?
Fe2 C20 H20 125.6 . . ?
N1A C22 C17 112.8(2) . . ?
N1A C22 H22A 109.0 . . ?
C17 C22 H22A 109.0 . . ?
N1A C22 H22B 109.0 . . ?
C17 C22 H22B 109.0 . . ?
H22A C22 H22B 107.8 . . ?
N1 C21 C7 116.0(2) . . ?
N1 C21 H21A 108.3 . . ?
C7 C21 H21A 108.3 . . ?
N1 C21 H21B 108.3 . . ?
C7 C21 H21B 108.3 . . ?
H21A C21 H21B 107.4 . . ?
O2 C23 O1 124.3(3) . . ?
O2 C23 C24 117.5(3) . . ?
O1 C23 C24 118.2(3) . . ?
N1 C24 C23 109.7(2) . . ?
N1 C24 C25 114.1(2) . . ?
C23 C24 C25 113.0(2) . . ?
N1 C24 H24 106.5 . . ?
C23 C24 H24 106.5 . . ?
C25 C24 H24 106.5 . . ?
C26 C25 C24 113.4(2) . . ?
C26 C25 H25A 108.9 . . ?
C24 C25 H25A 108.9 . . ?
C26 C25 H25B 108.9 . . ?
C24 C25 H25B 108.9 . . ?
H25A C25 H25B 107.7 . . ?
C27 C28 C48 119.7(3) . . ?
C27 C28 H28 120.1 . . ?
C48 C28 H28 120.1 . . ?
C27 C26 C29 117.6(3) . . ?
C27 C26 C25 121.2(3) . . ?
C29 C26 C25 121.2(3) . . ?
C26 C27 C28 121.3(3) . . ?
C26 C27 H27 119.3 . . ?
C28 C27 H27 119.3 . . ?
C30 C29 C26 121.7(3) . . ?
C30 C29 H29 119.2 . . ?
C26 C29 H29 119.2 . . ?
C29 C30 C48 120.3(3) . . ?
C29 C30 H30 119.8 . . ?
C48 C30 H30 119.8 . . ?
C31 C32 C35 118.2(3) . . ?
C31 C32 H32 120.9 . . ?
C35 C32 H32 120.9 . . ?
N2 C33 C34 123.8(3) . . ?
N2 C33 H33 118.1 . . ?
C34 C33 H33 118.1 . . ?
N2 C31 C32 125.2(3) . . ?
N2 C31 H31 117.4 . . ?
C32 C31 H31 117.4 . . ?
C34 C35 C32 117.7(3) . . ?
C34 C35 C36 118.5(3) . . ?
C32 C35 C36 123.8(3) . . ?
C35 C34 C33 119.3(3) . . ?
C35 C34 H34 120.4 . . ?
C33 C34 H34 120.4 . . ?
C39 C38 C36 120.6(3) . . ?
C39 C38 H38 119.7 . . ?
C36 C38 H38 119.7 . . ?
C40 C37 C36 118.9(3) . . ?
C40 C37 H37 120.6 . . ?
C36 C37 H37 120.6 . . ?
C37 C36 C38 116.6(3) . . ?
C37 C36 C35 121.4(3) . . ?
C38 C36 C35 122.0(3) . . ?
N3 C39 C38 123.8(4) . . ?
N3 C39 H39 118.1 . . ?
C38 C39 H39 118.1 . . ?
N3 C40 C37 125.0(4) . . ?
N3 C40 H40 117.5 . . ?
C37 C40 H40 117.5 . . ?
O2A C41 O1A 125.0(3) . . ?
O2A C41 C42 118.5(3) . . ?
O1A C41 C42 116.5(3) . . ?
N1A C42 C41 111.2(3) . . ?
N1A C42 C49 114.4(3) . . ?
C41 C42 C49 113.3(3) . . ?
N1A C42 H42 105.7 . . ?
C41 C42 H42 105.7 . . ?
C49 C42 H42 105.7 . . ?
C47 C46 C50 120.0(4) . . ?
C47 C46 H46 120.0 . . ?
C50 C46 H46 120.0 . . ?
C47 C45 C44 120.7(3) . . ?
C47 C45 H45 119.7 . . ?
C44 C45 H45 119.7 . . ?
O3A C47 C46 123.3(3) . . ?
O3A C47 C45 117.7(3) . . ?
C46 C47 C45 118.9(3) . . ?
C43 C44 C45 121.7(3) . . ?
C43 C44 H44 119.1 . . ?
C45 C44 H44 119.1 . . ?
C44 C43 C50 117.2(3) . . ?
C44 C43 C49 120.9(3) . . ?
C50 C43 C49 121.9(3) . . ?
O3 C48 C30 123.4(3) . . ?
O3 C48 C28 117.4(3) . . ?
C30 C48 C28 119.2(3) . . ?
C43 C49 C42 115.2(3) . . ?
C43 C49 H49A 108.5 . . ?
C42 C49 H49A 108.5 . . ?
C43 C49 H49B 108.5 . . ?
C42 C49 H49B 108.5 . . ?
H49A C49 H49B 107.5 . . ?
C24 N1 C21 115.1(2) . . ?
C24 N1 Cu1 109.60(18) . . ?
C21 N1 Cu1 110.05(19) . . ?
C24 N1 H4A 108(2) . . ?
C21 N1 H4A 108.2(19) . . ?
Cu1 N1 H4A 105.4(19) . . ?
C42 N1A C22 112.6(2) . . ?
C42 N1A Cu1 109.39(19) . . ?
C22 N1A Cu1 114.61(19) . . ?
C42 N1A H5A 112(2) . . ?
C22 N1A H5A 105(2) . . ?
Cu1 N1A H5A 102(2) . . ?
C31 N2 C33 115.7(3) . . ?
C31 N2 Cu1 124.7(2) . . ?
C33 N2 Cu1 119.4(2) . . ?
C40 N3 C39 115.0(3) . . ?
C23 O1 Cu1 117.0(2) . . ?
C41 O1A Cu1 118.9(2) . . ?
C48 O3 H8A 109.5 . . ?
C47 O3A H10P 109.5 . . ?
C43 C50 C46 121.4(3) . . ?
C43 C50 H50 119.3 . . ?
C46 C50 H50 119.3 . . ?

loop_
_geom_bond_atom_site_label_1
_geom_bond_atom_site_label_2
_geom_bond_distance
_geom_bond_site_symmetry_2
_geom_bond_publ_flag
Cu1 O1A 1.921(2) . ?
Cu1 O1 1.936(2) . ?
Cu1 N1A 2.049(3) . ?
Cu1 N1 2.051(3) . ?
Cu1 N2 2.210(2) . ?
Fe2 C13 2.024(3) . ?
Fe2 C12 2.032(4) . ?
Fe2 C16 2.034(3) . ?
Fe2 C11 2.038(3) . ?
Fe2 C19 2.038(3) . ?
Fe2 C20 2.038(3) . ?
Fe2 C18 2.038(3) . ?
Fe2 C14 2.039(3) . ?
Fe2 C17 2.041(3) . ?
Fe2 C15 2.049(3) . ?
Fe1 C7 2.019(3) . ?
Fe1 C2 2.020(4) . ?
Fe1 C1 2.021(4) . ?
Fe1 C8 2.027(3) . ?
Fe1 C6 2.030(3) . ?
Fe1 C3 2.035(4) . ?
Fe1 C4 2.038(3) . ?
Fe1 C5 2.043(4) . ?
Fe1 C10 2.048(3) . ?
Fe1 C9 2.057(3) . ?
C2 C1 1.409(5) . ?
C2 C3 1.410(4) . ?
C2 H2 0.9800 . ?
C4 C5 1.391(5) . ?
C4 C3 1.400(4) . ?
C4 H4 0.9800 . ?
C3 H3 0.9800 . ?
C1 C5 1.410(5) . ?
C1 H1 0.9800 . ?
C5 H5 0.9800 . ?
C8 C9 1.401(4) . ?
C8 C7 1.415(4) . ?
C8 H8 0.9800 . ?
C7 C6 1.402(4) . ?
C7 C21 1.498(4) . ?
C6 C10 1.415(4) . ?
C6 H6 0.9800 . ?
C9 C10 1.401(5) . ?
C9 H9 0.9800 . ?
C10 H10 0.9800 . ?
C13 C14 1.385(4) . ?
C13 C12 1.389(5) . ?
C13 H13 0.9800 . ?
C12 C11 1.419(4) . ?
C12 H12 0.9800 . ?
C15 C14 1.392(4) . ?
C15 C11 1.411(4) . ?
C15 H15 0.9800 . ?
C11 H11 0.9800 . ?
C14 H14 0.9800 . ?
C19 C20 1.402(4) . ?
C19 C18 1.433(4) . ?
C19 H19 0.9800 . ?
C17 C16 1.425(4) . ?
C17 C18 1.434(4) . ?
C17 C22 1.503(4) . ?
C16 C20 1.424(4) . ?
C16 H16 0.9800 . ?
C18 H18 0.9800 . ?
C20 H20 0.9800 . ?
C22 N1A 1.503(4) . ?
C22 H22A 0.9700 . ?
C22 H22B 0.9700 . ?
C21 N1 1.493(3) . ?
C21 H21A 0.9700 . ?
C21 H21B 0.9700 . ?
C23 O2 1.246(3) . ?
C23 O1 1.272(3) . ?
C23 C24 1.530(4) . ?
C24 N1 1.485(3) . ?
C24 C25 1.538(4) . ?
C24 H24 0.9800 . ?
C25 C26 1.522(4) . ?
C25 H25A 0.9700 . ?
C25 H25B 0.9700 . ?
C28 C27 1.390(4) . ?
C28 C48 1.391(4) . ?
C28 H28 0.9300 . ?
C26 C27 1.379(4) . ?
C26 C29 1.392(4) . ?
C27 H27 0.9300 . ?
C29 C30 1.372(4) . ?
C29 H29 0.9300 . ?
C30 C48 1.375(4) . ?
C30 H30 0.9300 . ?
C32 C31 1.390(4) . ?
C32 C35 1.397(4) . ?
C32 H32 0.9300 . ?
C33 N2 1.335(3) . ?
C33 C34 1.403(4) . ?
C33 H33 0.9300 . ?
C31 N2 1.329(3) . ?
C31 H31 0.9300 . ?
C35 C34 1.375(4) . ?
C35 C36 1.485(4) . ?
C34 H34 0.9300 . ?
C38 C39 1.357(4) . ?
C38 C36 1.383(4) . ?
C38 H38 0.9300 . ?
C37 C40 1.374(4) . ?
C37 C36 1.383(4) . ?
C37 H37 0.9300 . ?
C39 N3 1.345(4) . ?
C39 H39 0.9300 . ?
C40 N3 1.335(4) . ?
C40 H40 0.9300 . ?
C41 O2A 1.228(3) . ?
C41 O1A 1.278(3) . ?
C41 C42 1.529(4) . ?
C42 N1A 1.490(4) . ?
C42 C49 1.541(4) . ?
C42 H42 0.9800 . ?
C46 C47 1.375(5) . ?
C46 C50 1.399(4) . ?
C46 H46 0.9300 . ?
C45 C47 1.381(4) . ?
C45 C44 1.385(4) . ?
C45 H45 0.9300 . ?
C47 O3A 1.369(4) . ?
C44 C43 1.374(4) . ?
C44 H44 0.9300 . ?
C43 C50 1.396(4) . ?
C43 C49 1.503(4) . ?
C48 O3 1.371(3) . ?
C49 H49A 0.9700 . ?
C49 H49B 0.9700 . ?
N1 H4A 0.75(2) . ?
N1A H5A 0.80(3) . ?
O3 H8A 0.8200 . ?
O3A H10P 0.8200 . ?
C50 H50 0.9300 . ?
